data_7235983
loop_
_publ_author_name
'Zheng, Weiping'
'Zhang, Jiayong'
'Liu, Shuang'
'Yu, Chengbin'
'Miao, Zhiwei'

_publ_section_title
;
 Asymmetric synthesis of spiro[chroman-3,3&#x2032;-pyrazol] scaffolds with
 an all-carbon quaternary stereocenter via a oxa-Michael--Michael cascade
 strategy with bifunctional amine-thiourea organocatalysts
;
_journal_issue 111
_journal_name_full 'RSC Advances'
_journal_page_first 91108
_journal_paper_doi 10.1039/C5RA17792H
_journal_volume 5
_journal_year 2015
_chemical_absolute_configuration 'CHOOSE rm ad rmad syn or unk'
_chemical_compound_source 'Fidalrestat,Sorbinil,Catechln and so on'
_chemical_formula_moiety 'C29 H31 N3 O5'
_chemical_formula_sum 'C29 H31 N3 O5'
_chemical_formula_weight 501.57
_chemical_melting_point 427.5(5)
_chemical_name_common NO
_chemical_name_systematic '(2R,3R,4R)-3'-Methyl-4-(nitromethyl)-1',2-diphenyl spiro[chroman-3,4'-pyrazol]-5'(1'H)-one'
_space_group_crystal_system monoclinic
_space_group_IT_number 4
_space_group_name_Hall 'P 2yb'
_space_group_name_H-M_alt 'P 1 21 1'
_atom_sites_solution_hydrogens geom
_atom_sites_solution_primary direct
_atom_sites_solution_secondary difmap
_audit_creation_method SHELXL-2014/7
_audit_update_record
;
2015-09-30 deposited with the CCDC.
2015-10-15 downloaded from the CCDC.
;
_cell_angle_alpha 90
_cell_angle_beta 112.6366(10)
_cell_angle_gamma 90
_cell_formula_units_Z 2
_cell_length_a 9.007(4)
_cell_length_b 13.691(4)
_cell_length_c 11.577(4)
_cell_measurement_reflns_used 914
_cell_measurement_temperature 173(2)
_cell_measurement_theta_max 77.60
_cell_measurement_theta_min 30.10
_cell_volume 1317.6(8)
_computing_cell_refinement 'CrystalClear-SM Expert 2.1 b42'
_computing_data_collection 'CrystalClear-SM Expert 2.1 b42 (Rigaku, 2015)'
_computing_data_reduction 'CrystalClear-SM Expert 2.1 b42'
_computing_molecular_graphics 'CrystalStructure 4.1'
_computing_publication_material 'CrystalStructure 4.1 (Rigaku, 2014)'
_computing_structure_refinement 'SHELXL-2014/7 (Sheldrick, 2014)'
_computing_structure_solution 'SIR2011 (Burla, et al., 2012)'
_diffrn_ambient_temperature 173(2)
_diffrn_detector_area_resol_mean 5.814
_diffrn_measured_fraction_theta_full 0.996
_diffrn_measured_fraction_theta_max 0.991
_diffrn_measurement_device_type 'Rigaku XtaLAB P200'
_diffrn_measurement_method \w
_diffrn_radiation_type CuK\a
_diffrn_radiation_wavelength 1.54187
_diffrn_reflns_av_R_equivalents 0.0235
_diffrn_reflns_av_unetI/netI 0.0207
_diffrn_reflns_Laue_measured_fraction_full 0.996
_diffrn_reflns_Laue_measured_fraction_max 0.991
_diffrn_reflns_limit_h_max 11
_diffrn_reflns_limit_h_min -11
_diffrn_reflns_limit_k_max 14
_diffrn_reflns_limit_k_min -17
_diffrn_reflns_limit_l_max 14
_diffrn_reflns_limit_l_min -14
_diffrn_reflns_number 22397
_diffrn_reflns_point_group_measured_fraction_full 0.868
_diffrn_reflns_point_group_measured_fraction_max 0.854
_diffrn_reflns_theta_full 67.687
_diffrn_reflns_theta_max 77.702
_diffrn_reflns_theta_min 6.228
_exptl_absorpt_coefficient_mu 0.708
_exptl_absorpt_correction_T_max 0.893
_exptl_absorpt_correction_T_min 0.778
_exptl_absorpt_correction_type multi-scan
_exptl_absorpt_process_details 'REQAB (Rigaku, 1998)'
_exptl_crystal_colour colorless
_exptl_crystal_density_diffrn 1.264
_exptl_crystal_density_method 'not measured'
_exptl_crystal_description prism
_exptl_crystal_F_000 532
_exptl_crystal_recrystallization_method 'Vapour Deposition'
_exptl_crystal_size_max 0.260
_exptl_crystal_size_mid 0.200
_exptl_crystal_size_min 0.160
_refine_diff_density_max 0.208
_refine_diff_density_min -0.175
_refine_diff_density_rms 0.032
_refine_ls_abs_structure_details
; 
 Flack x determined using 1818 quotients [(I+)-(I-)]/[(I+)+(I-)] 
 (Parsons, Flack and Wagner, Acta Cryst. B69 (2013) 249-259). 
;
_refine_ls_abs_structure_Flack 0.00(4)
_refine_ls_extinction_coef 0.0184(11)
_refine_ls_extinction_expression Fc^*^=kFc[1+0.001xFc^2^\l^3^/sin(2\q)]^-1/4^
_refine_ls_extinction_method 'SHELXL-2014/7 (Sheldrick 2014'
_refine_ls_goodness_of_fit_ref 1.051
_refine_ls_hydrogen_treatment constr
_refine_ls_matrix_type full
_refine_ls_number_parameters 338
_refine_ls_number_reflns 4797
_refine_ls_number_restraints 1
_refine_ls_restrained_S_all 1.051
_refine_ls_R_factor_all 0.0312
_refine_ls_R_factor_gt 0.0309
_refine_ls_shift/su_max 0.000
_refine_ls_shift/su_mean 0.000
_refine_ls_structure_factor_coef Fsqd
_refine_ls_weighting_details 'w=1/[\s^2^(Fo^2^)+(0.0485P)^2^+0.1527P] where P=(Fo^2^+2Fc^2^)/3'
_refine_ls_weighting_scheme calc
_refine_ls_wR_factor_gt 0.0837
_refine_ls_wR_factor_ref 0.0840
_reflns_Friedel_coverage 0.652
_reflns_Friedel_fraction_full 0.728
_reflns_Friedel_fraction_max 0.704
_reflns_number_gt 4707
_reflns_number_total 4797
_reflns_threshold_expression 'I > 2\s(I)'
_cod_data_source_file c5ra17792h2.cif
_cod_data_source_block shelxl
_cod_depositor_comments
;
The following automatic conversions were performed:

data item '_chemical_melting_point' value '427-428' was changed to
'427.5(5)' -- the average value was taken and precision was
estimated.

Automatic conversion script
Id: cif_fix_values 6909 2019-04-08 15:41:33Z antanas 
;
_cod_original_sg_symbol_H-M 'P 21'
_cod_database_code 7235983
_shelx_shelxl_version_number 2014/7
_shelx_space_group_comment
; 
The symmetry employed for this shelxl refinement is uniquely defined 
by the following loop, which should always be used as a source of 
symmetry information in preference to the above space-group names. 
They are only intended as comments. 
;
_shelx_estimated_absorpt_t_min 0.837
_shelx_estimated_absorpt_t_max 0.895

loop_
_space_group_symop_operation_xyz
'x, y, z'
'-x, y+1/2, -z'

loop_
_atom_site_label
_atom_site_type_symbol
_atom_site_fract_x
_atom_site_fract_y
_atom_site_fract_z
_atom_site_U_iso_or_equiv
_atom_site_adp_type
_atom_site_occupancy
_atom_site_site_symmetry_order
_atom_site_calc_flag
_atom_site_refinement_flags_posn
_atom_site_refinement_flags_adp
O1 O 0.61964(16) 0.47599(11) 1.08648(12) 0.0440(3) Uani 1 1 d . .
O2 O 0.73126(16) 0.42653(11) 0.75420(12) 0.0391(3) Uani 1 1 d . .
O3 O 1.12253(18) 0.15579(13) 1.05753(16) 0.0553(4) Uani 1 1 d . .
O4 O 1.15365(17) 0.31140(12) 1.04905(15) 0.0509(4) Uani 1 1 d . .
O5 O 0.87968(19) 0.16142(12) 0.73513(14) 0.0505(4) Uani 1 1 d . .
N1 N 0.54251(18) 0.30362(12) 0.73084(14) 0.0347(3) Uani 1 1 d . .
N2 N 0.48170(17) 0.25249(12) 0.80998(15) 0.0363(3) Uani 1 1 d . .
N3 N 1.07072(18) 0.23927(13) 1.03917(14) 0.0376(4) Uani 1 1 d . .
C1 C 0.6087(2) 0.47211(13) 0.95989(16) 0.0323(4) Uani 1 1 d . .
H1 H 0.6826 0.5228 0.9494 0.039 Uiso 1 1 calc R U
C2 C 0.66206(19) 0.37082(13) 0.92881(15) 0.0287(3) Uani 1 1 d . .
C3 C 0.83954(19) 0.35271(13) 1.01996(15) 0.0294(3) Uani 1 1 d . .
H3 H 0.9088 0.4006 0.9984 0.035 Uiso 1 1 calc R U
C4 C 0.8586(2) 0.37251(14) 1.15441(16) 0.0327(4) Uani 1 1 d . .
C5 C 0.7501(2) 0.43444(15) 1.17847(17) 0.0366(4) Uani 1 1 d . .
C6 C 0.7642(3) 0.45276(18) 1.3010(2) 0.0470(5) Uani 1 1 d . .
H6 H 0.6892 0.4946 1.3157 0.056 Uiso 1 1 calc R U
C7 C 0.8861(3) 0.41048(19) 1.40056(19) 0.0493(5) Uani 1 1 d . .
H7 H 0.8955 0.4235 1.4837 0.059 Uiso 1 1 calc R U
C8 C 0.9956(3) 0.34883(18) 1.37931(18) 0.0469(5) Uani 1 1 d . .
H8 H 1.0800 0.3196 1.4478 0.056 Uiso 1 1 calc R U
C9 C 0.9809(2) 0.33017(16) 1.25750(17) 0.0388(4) Uani 1 1 d . .
H9 H 1.0557 0.2876 1.2437 0.047 Uiso 1 1 calc R U
C10 C 0.65320(19) 0.37328(13) 0.79423(16) 0.0301(3) Uani 1 1 d . .
C11 C 0.54651(19) 0.28857(13) 0.92059(17) 0.0310(3) Uani 1 1 d . .
C12 C 0.5076(2) 0.24847(16) 1.02511(19) 0.0412(4) Uani 1 1 d . .
H12A H 0.4332 0.1934 0.9946 0.049 Uiso 1 1 calc R U
H12B H 0.4572 0.2995 1.0572 0.049 Uiso 1 1 calc R U
H12C H 0.6066 0.2262 1.0924 0.049 Uiso 1 1 calc R U
C13 C 0.4372(2) 0.49987(13) 0.87685(17) 0.0334(4) Uani 1 1 d . .
C14 C 0.4055(3) 0.53886(18) 0.7591(2) 0.0490(5) Uani 1 1 d . .
H14 H 0.4902 0.5457 0.7299 0.059 Uiso 1 1 calc R U
C15 C 0.2511(4) 0.5678(2) 0.6838(2) 0.0667(8) Uani 1 1 d . .
H15 H 0.2307 0.5946 0.6035 0.080 Uiso 1 1 calc R U
C16 C 0.1267(3) 0.5583(2) 0.7243(3) 0.0659(7) Uani 1 1 d . .
H16 H 0.0213 0.5788 0.6724 0.079 Uiso 1 1 calc R U
C17 C 0.1562(3) 0.51871(18) 0.8407(3) 0.0528(6) Uani 1 1 d . .
H17 H 0.0704 0.5115 0.8686 0.063 Uiso 1 1 calc R U
C18 C 0.3114(2) 0.48923(15) 0.9177(2) 0.0411(4) Uani 1 1 d . .
H18 H 0.3311 0.4620 0.9978 0.049 Uiso 1 1 calc R U
C19 C 0.4902(2) 0.27377(16) 0.60348(18) 0.0415(4) Uani 1 1 d . .
C20 C 0.3888(3) 0.1937(2) 0.5633(2) 0.0564(6) Uani 1 1 d . .
H20 H 0.3525 0.1601 0.6194 0.068 Uiso 1 1 calc R U
C21 C 0.3406(3) 0.1632(3) 0.4381(3) 0.0758(10) Uani 1 1 d . .
H21 H 0.2725 0.1078 0.4099 0.091 Uiso 1 1 calc R U
C22 C 0.3907(3) 0.2124(3) 0.3558(2) 0.0743(10) Uani 1 1 d . .
H22 H 0.3565 0.1917 0.2712 0.089 Uiso 1 1 calc R U
C23 C 0.4897(4) 0.2908(3) 0.3967(2) 0.0741(9) Uani 1 1 d . .
H23 H 0.5251 0.3242 0.3401 0.089 Uiso 1 1 calc R U
C24 C 0.5404(3) 0.3232(2) 0.5204(2) 0.0601(6) Uani 1 1 d . .
H24 H 0.6086 0.3786 0.5473 0.072 Uiso 1 1 calc R U
C25 C 0.89081(19) 0.25042(15) 0.99792(16) 0.0338(4) Uani 1 1 d . .
H25A H 0.8517 0.2026 1.0438 0.041 Uiso 1 1 calc R U
H25B H 0.8391 0.2349 0.9076 0.041 Uiso 1 1 calc R U
C26 C 0.7346(4) 0.0323(2) 0.7786(3) 0.0647(7) Uani 1 1 d . .
H26A H 0.6598 0.0780 0.7929 0.078 Uiso 1 1 calc R U
H26B H 0.8257 0.0202 0.8576 0.078 Uiso 1 1 calc R U
H26C H 0.6791 -0.0294 0.7460 0.078 Uiso 1 1 calc R U
C27 C 0.7947(3) 0.07526(19) 0.6856(2) 0.0559(6) Uani 1 1 d . .
H27A H 0.8661 0.0280 0.6674 0.067 Uiso 1 1 calc R U
H27B H 0.7029 0.0898 0.6064 0.067 Uiso 1 1 calc R U
C28 C 0.9583(3) 0.2007(2) 0.6591(2) 0.0571(6) Uani 1 1 d . .
H28A H 0.8770 0.2213 0.5772 0.068 Uiso 1 1 calc R U
H28B H 1.0272 0.1501 0.6440 0.068 Uiso 1 1 calc R U
C29 C 1.0578(3) 0.2856(2) 0.7231(2) 0.0608(7) Uani 1 1 d . .
H29A H 1.1114 0.3125 0.6708 0.073 Uiso 1 1 calc R U
H29B H 1.1390 0.2648 0.8037 0.073 Uiso 1 1 calc R U
H29C H 0.9890 0.3358 0.7373 0.073 Uiso 1 1 calc R U

loop_
_atom_site_aniso_label
_atom_site_aniso_U_11
_atom_site_aniso_U_22
_atom_site_aniso_U_33
_atom_site_aniso_U_23
_atom_site_aniso_U_13
_atom_site_aniso_U_12
O1 0.0456(7) 0.0490(9) 0.0367(7) -0.0047(6) 0.0151(6) 0.0159(6)
O2 0.0411(7) 0.0400(8) 0.0423(7) 0.0039(6) 0.0228(6) -0.0041(6)
O3 0.0462(8) 0.0512(10) 0.0642(9) -0.0007(8) 0.0166(7) 0.0212(7)
O4 0.0345(7) 0.0583(10) 0.0653(9) -0.0009(8) 0.0252(6) -0.0013(7)
O5 0.0605(9) 0.0523(9) 0.0428(7) -0.0046(7) 0.0245(7) -0.0066(8)
N1 0.0334(7) 0.0333(8) 0.0362(7) -0.0025(6) 0.0119(6) -0.0031(6)
N2 0.0306(7) 0.0294(8) 0.0488(9) 0.0015(7) 0.0150(6) -0.0022(6)
N3 0.0333(7) 0.0467(10) 0.0340(7) -0.0011(7) 0.0144(6) 0.0102(7)
C1 0.0341(8) 0.0286(9) 0.0365(8) -0.0014(7) 0.0162(7) -0.0002(7)
C2 0.0272(7) 0.0278(8) 0.0325(8) 0.0005(7) 0.0132(6) 0.0012(6)
C3 0.0265(7) 0.0311(9) 0.0315(8) -0.0010(7) 0.0122(6) 0.0002(6)
C4 0.0321(8) 0.0342(9) 0.0333(8) -0.0010(7) 0.0143(7) -0.0014(7)
C5 0.0379(9) 0.0355(10) 0.0363(9) -0.0023(7) 0.0142(7) 0.0018(8)
C6 0.0503(11) 0.0510(13) 0.0437(10) -0.0073(9) 0.0224(9) 0.0068(10)
C7 0.0571(12) 0.0581(14) 0.0351(10) -0.0045(9) 0.0203(9) 0.0021(11)
C8 0.0473(10) 0.0562(14) 0.0354(9) 0.0040(9) 0.0140(8) 0.0055(10)
C9 0.0362(9) 0.0439(11) 0.0378(9) 0.0023(8) 0.0157(7) 0.0048(8)
C10 0.0279(7) 0.0289(8) 0.0346(8) 0.0002(7) 0.0132(6) 0.0029(7)
C11 0.0261(7) 0.0257(8) 0.0438(9) 0.0049(7) 0.0162(7) 0.0036(6)
C12 0.0398(9) 0.0367(10) 0.0558(11) 0.0108(9) 0.0279(9) 0.0019(8)
C13 0.0358(8) 0.0244(8) 0.0414(9) 0.0004(7) 0.0163(7) 0.0037(7)
C14 0.0570(12) 0.0458(12) 0.0485(11) 0.0108(9) 0.0250(10) 0.0155(10)
C15 0.0775(17) 0.0726(19) 0.0440(12) 0.0114(12) 0.0167(12) 0.0330(15)
C16 0.0473(12) 0.0706(19) 0.0609(14) -0.0085(13) 0.0000(11) 0.0249(12)
C17 0.0361(10) 0.0467(13) 0.0751(15) -0.0086(11) 0.0211(10) 0.0040(9)
C18 0.0414(9) 0.0324(10) 0.0543(11) 0.0001(9) 0.0237(9) 0.0030(8)
C19 0.0339(8) 0.0435(12) 0.0383(9) -0.0064(8) 0.0040(7) 0.0103(8)
C20 0.0420(11) 0.0546(14) 0.0589(13) -0.0179(11) 0.0042(9) 0.0008(10)
C21 0.0482(12) 0.076(2) 0.0747(18) -0.0346(16) -0.0080(12) 0.0119(13)
C22 0.0603(15) 0.102(3) 0.0408(12) -0.0169(14) -0.0023(11) 0.0332(16)
C23 0.0817(19) 0.094(2) 0.0376(12) -0.0048(13) 0.0130(12) 0.0182(18)
C24 0.0712(15) 0.0669(17) 0.0379(11) -0.0029(11) 0.0160(10) 0.0025(13)
C25 0.0280(8) 0.0361(10) 0.0374(8) -0.0023(8) 0.0126(6) 0.0044(7)
C26 0.0757(17) 0.0454(14) 0.0824(18) -0.0016(13) 0.0409(15) -0.0045(13)
C27 0.0688(14) 0.0453(13) 0.0598(13) -0.0091(10) 0.0316(12) 0.0042(11)
C28 0.0698(14) 0.0595(15) 0.0492(11) -0.0018(11) 0.0311(11) 0.0011(12)
C29 0.0527(12) 0.0833(19) 0.0493(12) -0.0037(12) 0.0228(10) -0.0101(13)

loop_
_atom_type_symbol
_atom_type_description
_atom_type_scat_dispersion_real
_atom_type_scat_dispersion_imag
_atom_type_scat_source
C C 0.0181 0.0091 'International Tables Vol C Tables 4.2.6.8 and 6.1.1.4'
H H 0.0000 0.0000 'International Tables Vol C Tables 4.2.6.8 and 6.1.1.4'
N N 0.0311 0.0180 'International Tables Vol C Tables 4.2.6.8 and 6.1.1.4'
O O 0.0492 0.0322 'International Tables Vol C Tables 4.2.6.8 and 6.1.1.4'

loop_
_geom_angle_atom_site_label_1
_geom_angle_atom_site_label_2
_geom_angle_atom_site_label_3
_geom_angle
C5 O1 C1 118.74(13)
C27 O5 C28 112.70(17)
C10 N1 N2 112.30(14)
C10 N1 C19 129.55(16)
N2 N1 C19 118.05(16)
C11 N2 N1 108.27(15)
O4 N3 O3 124.28(16)
O4 N3 C25 119.53(16)
O3 N3 C25 116.16(17)
O1 C1 C13 106.88(13)
O1 C1 C2 111.38(14)
C13 C1 C2 113.95(14)
O1 C1 H1 108.2
C13 C1 H1 108.2
C2 C1 H1 108.2
C11 C2 C10 100.81(14)
C11 C2 C1 114.38(13)
C10 C2 C1 108.45(14)
C11 C2 C3 115.20(14)
C10 C2 C3 109.32(12)
C1 C2 C3 108.23(14)
C4 C3 C25 114.32(15)
C4 C3 C2 110.24(13)
C25 C3 C2 109.27(13)
C4 C3 H3 107.6
C25 C3 H3 107.6
C2 C3 H3 107.6
C5 C4 C9 117.47(16)
C5 C4 C3 119.90(16)
C9 C4 C3 122.63(15)
O1 C5 C6 115.48(17)
O1 C5 C4 123.54(16)
C6 C5 C4 120.87(18)
C7 C6 C5 120.37(19)
C7 C6 H6 119.8
C5 C6 H6 119.8
C6 C7 C8 119.94(18)
C6 C7 H7 120.0
C8 C7 H7 120.0
C9 C8 C7 119.65(19)
C9 C8 H8 120.2
C7 C8 H8 120.2
C8 C9 C4 121.71(18)
C8 C9 H9 119.1
C4 C9 H9 119.1
O2 C10 N1 128.21(16)
O2 C10 C2 126.00(16)
N1 C10 C2 105.79(14)
N2 C11 C12 120.65(17)
N2 C11 C2 112.78(15)
C12 C11 C2 126.56(17)
C11 C12 H12A 109.5
C11 C12 H12B 109.5
H12A C12 H12B 109.5
C11 C12 H12C 109.5
H12A C12 H12C 109.5
H12B C12 H12C 109.5
C14 C13 C18 119.17(18)
C14 C13 C1 119.45(16)
C18 C13 C1 121.36(17)
C15 C14 C13 120.3(2)
C15 C14 H14 119.8
C13 C14 H14 119.8
C16 C15 C14 120.7(2)
C16 C15 H15 119.6
C14 C15 H15 119.6
C15 C16 C17 119.6(2)
C15 C16 H16 120.2
C17 C16 H16 120.2
C16 C17 C18 120.3(2)
C16 C17 H17 119.8
C18 C17 H17 119.8
C13 C18 C17 119.9(2)
C13 C18 H18 120.1
C17 C18 H18 120.1
C24 C19 C20 120.1(2)
C24 C19 N1 120.8(2)
C20 C19 N1 119.1(2)
C19 C20 C21 118.9(3)
C19 C20 H20 120.6
C21 C20 H20 120.6
C22 C21 C20 120.9(3)
C22 C21 H21 119.6
C20 C21 H21 119.6
C23 C22 C21 119.4(2)
C23 C22 H22 120.3
C21 C22 H22 120.3
C22 C23 C24 121.3(3)
C22 C23 H23 119.3
C24 C23 H23 119.3
C19 C24 C23 119.4(3)
C19 C24 H24 120.3
C23 C24 H24 120.3
N3 C25 C3 113.36(15)
N3 C25 H25A 108.9
C3 C25 H25A 108.9
N3 C25 H25B 108.9
C3 C25 H25B 108.9
H25A C25 H25B 107.7
C27 C26 H26A 109.5
C27 C26 H26B 109.5
H26A C26 H26B 109.5
C27 C26 H26C 109.5
H26A C26 H26C 109.5
H26B C26 H26C 109.5
O5 C27 C26 109.1(2)
O5 C27 H27A 109.9
C26 C27 H27A 109.9
O5 C27 H27B 109.9
C26 C27 H27B 109.9
H27A C27 H27B 108.3
O5 C28 C29 109.59(19)
O5 C28 H28A 109.8
C29 C28 H28A 109.8
O5 C28 H28B 109.8
C29 C28 H28B 109.8
H28A C28 H28B 108.2
C28 C29 H29A 109.5
C28 C29 H29B 109.5
H29A C29 H29B 109.5
C28 C29 H29C 109.5
H29A C29 H29C 109.5
H29B C29 H29C 109.5

loop_
_geom_bond_atom_site_label_1
_geom_bond_atom_site_label_2
_geom_bond_distance
O1 C5 1.370(2)
O1 C1 1.432(2)
O2 C10 1.221(2)
O3 N3 1.222(2)
O4 N3 1.217(2)
O5 C27 1.403(3)
O5 C28 1.430(3)
N1 C10 1.371(2)
N1 N2 1.420(2)
N1 C19 1.424(2)
N2 C11 1.284(3)
N3 C25 1.510(2)
C1 C13 1.521(2)
C1 C2 1.554(2)
C1 H1 1.0000
C2 C11 1.511(2)
C2 C10 1.529(2)
C2 C3 1.559(2)
C3 C4 1.523(2)
C3 C25 1.526(3)
C3 H3 1.0000
C4 C5 1.400(3)
C4 C9 1.401(3)
C5 C6 1.398(3)
C6 C7 1.377(3)
C6 H6 0.9500
C7 C8 1.389(3)
C7 H7 0.9500
C8 C9 1.388(3)
C8 H8 0.9500
C9 H9 0.9500
C11 C12 1.488(2)
C12 H12A 0.9800
C12 H12B 0.9800
C12 H12C 0.9800
C13 C14 1.388(3)
C13 C18 1.393(3)
C14 C15 1.385(4)
C14 H14 0.9500
C15 C16 1.376(4)
C15 H15 0.9500
C16 C17 1.380(4)
C16 H16 0.9500
C17 C18 1.398(3)
C17 H17 0.9500
C18 H18 0.9500
C19 C24 1.387(3)
C19 C20 1.387(3)
C20 C21 1.408(4)
C20 H20 0.9500
C21 C22 1.377(5)
C21 H21 0.9500
C22 C23 1.358(5)
C22 H22 0.9500
C23 C24 1.397(3)
C23 H23 0.9500
C24 H24 0.9500
C25 H25A 0.9900
C25 H25B 0.9900
C26 C27 1.499(4)
C26 H26A 0.9800
C26 H26B 0.9800
C26 H26C 0.9800
C27 H27A 0.9900
C27 H27B 0.9900
C28 C29 1.481(4)
C28 H28A 0.9900
C28 H28B 0.9900
C29 H29A 0.9800
C29 H29B 0.9800
C29 H29C 0.9800

loop_
_geom_torsion_atom_site_label_1
_geom_torsion_atom_site_label_2
_geom_torsion_atom_site_label_3
_geom_torsion_atom_site_label_4
_geom_torsion
C10 N1 N2 C11 1.6(2)
C19 N1 N2 C11 178.23(15)
C5 O1 C1 C13 166.18(16)
C5 O1 C1 C2 41.1(2)
O1 C1 C2 C11 70.43(19)
C13 C1 C2 C11 -50.57(19)
O1 C1 C2 C10 -177.96(13)
C13 C1 C2 C10 61.04(18)
O1 C1 C2 C3 -59.47(17)
C13 C1 C2 C3 179.53(13)
C11 C2 C3 C4 -80.07(18)
C10 C2 C3 C4 167.31(15)
C1 C2 C3 C4 49.37(18)
C11 C2 C3 C25 46.37(18)
C10 C2 C3 C25 -66.25(17)
C1 C2 C3 C25 175.80(13)
C25 C3 C4 C5 -147.02(17)
C2 C3 C4 C5 -23.5(2)
C25 C3 C4 C9 32.3(2)
C2 C3 C4 C9 155.85(17)
C1 O1 C5 C6 171.42(18)
C1 O1 C5 C4 -12.5(3)
C9 C4 C5 O1 -176.01(18)
C3 C4 C5 O1 3.3(3)
C9 C4 C5 C6 -0.1(3)
C3 C4 C5 C6 179.26(18)
O1 C5 C6 C7 176.7(2)
C4 C5 C6 C7 0.4(3)
C5 C6 C7 C8 -0.3(4)
C6 C7 C8 C9 -0.1(4)
C7 C8 C9 C4 0.4(3)
C5 C4 C9 C8 -0.3(3)
C3 C4 C9 C8 -179.67(19)
N2 N1 C10 O2 177.00(17)
C19 N1 C10 O2 0.8(3)
N2 N1 C10 C2 -2.37(18)
C19 N1 C10 C2 -178.56(17)
C11 C2 C10 O2 -177.24(17)
C1 C2 C10 O2 62.3(2)
C3 C2 C10 O2 -55.5(2)
C11 C2 C10 N1 2.15(17)
C1 C2 C10 N1 -118.29(15)
C3 C2 C10 N1 123.90(15)
N1 N2 C11 C12 -179.09(15)
N1 N2 C11 C2 0.02(19)
C10 C2 C11 N2 -1.36(18)
C1 C2 C11 N2 114.77(16)
C3 C2 C11 N2 -118.87(16)
C10 C2 C11 C12 177.70(16)
C1 C2 C11 C12 -66.2(2)
C3 C2 C11 C12 60.2(2)
O1 C1 C13 C14 155.11(18)
C2 C1 C13 C14 -81.4(2)
O1 C1 C13 C18 -23.3(2)
C2 C1 C13 C18 100.19(19)
C18 C13 C14 C15 0.7(3)
C1 C13 C14 C15 -177.7(2)
C13 C14 C15 C16 -0.1(4)
C14 C15 C16 C17 -0.5(5)
C15 C16 C17 C18 0.6(4)
C14 C13 C18 C17 -0.7(3)
C1 C13 C18 C17 177.72(19)
C16 C17 C18 C13 0.0(3)
C10 N1 C19 C24 -6.5(3)
N2 N1 C19 C24 177.50(19)
C10 N1 C19 C20 172.98(18)
N2 N1 C19 C20 -3.0(2)
C24 C19 C20 C21 1.0(3)
N1 C19 C20 C21 -178.5(2)
C19 C20 C21 C22 -0.9(4)
C20 C21 C22 C23 0.8(4)
C21 C22 C23 C24 -0.7(4)
C20 C19 C24 C23 -0.9(4)
N1 C19 C24 C23 178.6(2)
C22 C23 C24 C19 0.7(4)
O4 N3 C25 C3 -21.8(2)
O3 N3 C25 C3 159.97(15)
C4 C3 C25 N3 -79.43(17)
C2 C3 C25 N3 156.50(14)
C28 O5 C27 C26 172.7(2)
C27 O5 C28 C29 -174.5(2)
